data_4002935
loop_
_publ_author_name
'Pang, Jiandong'
'Wu, Mingyan'
'Qin, Jun-Sheng'
'Liu, Caiping'
'Lollar, Christina T.'
'Yuan, Daqiang'
'Hong, Maochun'
'Zhou, Hong-Cai'

_publ_section_title
;
 Solvent-Assisted, Thermally Triggered Structural Transformation in
 Flexible Mesoporous Metal--Organic Frameworks
;
_journal_name_full 'Chemistry of Materials'
_journal_paper_doi 10.1021/acs.chemmater.9b02582
_journal_year 2019
_chemical_formula_sum 'C53 H32.67 In2 O10.67'
_chemical_formula_weight 1069.76
_space_group_crystal_system hexagonal
_space_group_IT_number 192
_space_group_name_Hall '-P 6 2c'
_space_group_name_H-M_alt 'P 6/m c c'
_symmetry_space_group_name_Hall '-P 6 2c'
_symmetry_space_group_name_H-M 'P 6/m c c'
_atom_sites_solution_hydrogens geom
_audit_creation_method SHELXL-2014/7
_cell_angle_alpha 90
_cell_angle_beta 90
_cell_angle_gamma 120
_cell_formula_units_Z 6
_cell_length_a 32.0701(11)
_cell_length_b 32.070
_cell_length_c 33.4201(12)
_cell_measurement_reflns_used 9375
_cell_measurement_temperature 298(2)
_cell_measurement_theta_max 37.9379
_cell_measurement_theta_min 2.6443
_cell_volume 29767.2(15)
_computing_cell_refinement 'SAINT+ ver. (Bruker, 2001)'
_computing_data_collection 'APEX2  (Bruker, 2008)'
_computing_data_reduction 'SAINT+ ver. (Bruker, 2001)'
_computing_molecular_graphics 'SHELXTL (Sheldrick, 2014)'
_computing_publication_material 'SHELXTL (Sheldrick, 2014)'
_computing_structure_refinement 'SHELXL-2014/7 (Sheldrick, 2014)'
_computing_structure_solution 'SHELXL-2014/7 (Sheldrick, 2014)'
_diffrn_ambient_temperature 298(2)
_diffrn_measured_fraction_theta_full 1.000
_diffrn_measured_fraction_theta_max 1.000
_diffrn_measurement_device_type 'Bruker SMART APEX II CCD area detector'
_diffrn_measurement_method 'phi and omega scans'
_diffrn_radiation_type CuK\a
_diffrn_radiation_wavelength 1.54184
_diffrn_reflns_av_R_equivalents 0.0000
_diffrn_reflns_av_unetI/netI 0.0453
_diffrn_reflns_Laue_measured_fraction_full 1.000
_diffrn_reflns_Laue_measured_fraction_max 1.000
_diffrn_reflns_limit_h_max 25
_diffrn_reflns_limit_h_min -24
_diffrn_reflns_limit_k_max 25
_diffrn_reflns_limit_k_min -25
_diffrn_reflns_limit_l_max 26
_diffrn_reflns_limit_l_min -26
_diffrn_reflns_number 2746
_diffrn_reflns_point_group_measured_fraction_full 1.000
_diffrn_reflns_point_group_measured_fraction_max 1.000
_diffrn_reflns_theta_full 38.031
_diffrn_reflns_theta_max 38.031
_diffrn_reflns_theta_min 2.644
_diffrn_source 'fine-focus sealed tube'
_exptl_absorpt_coefficient_mu 1.976
_exptl_absorpt_correction_T_max 0.7475
_exptl_absorpt_correction_T_min 0.2700
_exptl_absorpt_correction_type multi-scan
_exptl_crystal_colour colorless
_exptl_crystal_density_diffrn 0.358
_exptl_crystal_density_method 'not measured'
_exptl_crystal_description Rod-like
_exptl_crystal_F_000 3204
_exptl_crystal_size_max 0.2
_exptl_crystal_size_mid 0.05
_exptl_crystal_size_min 0.05
_platon_squeeze_details
;
;
_refine_diff_density_max 0.218
_refine_diff_density_min -0.218
_refine_diff_density_rms 0.022
_refine_ls_extinction_method none
_refine_ls_goodness_of_fit_ref 1.075
_refine_ls_hydrogen_treatment constr
_refine_ls_matrix_type full
_refine_ls_number_parameters 153
_refine_ls_number_reflns 2746
_refine_ls_number_restraints 72
_refine_ls_restrained_S_all 1.217
_refine_ls_R_factor_all 0.0321
_refine_ls_R_factor_gt 0.0272
_refine_ls_shift/su_max 0.008
_refine_ls_shift/su_mean 0.001
_refine_ls_structure_factor_coef Fsqd
_refine_ls_weighting_details 'w=1/[\s^2^(Fo^2^)+(0.0210P)^2^] where P=(Fo^2^+2Fc^2^)/3'
_refine_ls_weighting_scheme calc
_refine_ls_wR_factor_gt 0.0542
_refine_ls_wR_factor_ref 0.0547
_reflns_Friedel_coverage 0.000
_reflns_number_gt 2110
_reflns_number_total 2746
_reflns_threshold_expression 'I > 2\s(I)'
_cod_data_source_file cm9b02582_si_002.cif
_cod_data_source_block PCN-167-298K
_cod_original_cell_volume 29767(2)
_cod_database_code 4002935
_shelx_shelxl_version_number 2014/7
_shelx_space_group_comment
;
The symmetry employed for this shelxl refinement is uniquely defined
by the following loop, which should always be used as a source of
symmetry information in preference to the above space-group names.
They are only intended as comments.
;

loop_
_space_group_symop_operation_xyz
'x, y, z'
'x-y, x, z'
'-y, x-y, z'
'-x, -y, z'
'-x+y, -x, z'
'y, -x+y, z'
'x-y, -y, -z+1/2'
'-x, -x+y, -z+1/2'
'y, x, -z+1/2'
'-y, -x, -z+1/2'
'-x+y, y, -z+1/2'
'x, x-y, -z+1/2'
'-x, -y, -z'
'-x+y, -x, -z'
'y, -x+y, -z'
'x, y, -z'
'x-y, x, -z'
'-y, x-y, -z'
'-x+y, y, z-1/2'
'x, x-y, z-1/2'
'-y, -x, z-1/2'
'y, x, z-1/2'
'x-y, -y, z-1/2'
'-x, -x+y, z-1/2'

loop_
_atom_site_label
_atom_site_type_symbol
_atom_site_fract_x
_atom_site_fract_y
_atom_site_fract_z
_atom_site_U_iso_or_equiv
_atom_site_adp_type
_atom_site_occupancy
_atom_site_site_symmetry_order
_atom_site_calc_flag
_atom_site_refinement_flags_posn
_atom_site_refinement_flags_adp
_atom_site_refinement_flags_occupancy
In1 In 0.40427(2) 0.71745(2) 0.0000 0.0333(2) Uani 1 2 d S T P
O1 O 0.42330(9) 0.68240(10) 0.04526(8) 0.0620(10) Uani 1 1 d . . .
O4 O 0.47932(11) 0.77121(12) 0.0000 0.0707(13) Uani 1 2 d S T P
O2 O 0.36460(10) 0.60309(9) 0.04530(7) 0.0565(9) Uani 1 1 d . . .
C2 C 0.43101(16) 0.62854(18) 0.08913(13) 0.0578(14) Uani 1 1 d . U .
C1 C 0.40339(17) 0.64009(18) 0.05669(14) 0.0326(15) Uani 1 1 d . U .
C9 C 0.48931(14) 0.55281(15) 0.19719(11) 0.0457(14) Uani 1 1 d . U .
H9 H 0.4583 0.5288 0.1906 0.055 Uiso 1 1 calc R U .
C10 C 0.51482(15) 0.54376(13) 0.22567(11) 0.0405(13) Uani 1 1 d . U .
C14 C 0.5000 0.5000 0.2500 0.028(2) Uani 1 4 d S TU P
C5 C 0.48115(17) 0.60876(19) 0.14689(14) 0.0582(15) Uani 1 1 d . U .
C13 C 0.55574(17) 0.63262(16) 0.18566(14) 0.104(2) Uani 1 1 d . . .
H13 H 0.5693 0.6619 0.1721 0.124 Uiso 1 1 calc R U .
C8 C 0.50899(18) 0.59688(18) 0.17830(13) 0.0530(15) Uani 1 1 d . U .
O3 O 0.3333 0.6667 0.0000 0.0415(19) Uani 1 6 d S T P
C7 C 0.47110(18) 0.66467(18) 0.10651(15) 0.1018(19) Uani 1 1 d . U .
H7 H 0.4821 0.6964 0.0991 0.122 Uiso 1 1 calc R U .
C3 C 0.41455(17) 0.58258(18) 0.10236(14) 0.0958(19) Uani 1 1 d . U .
H3 H 0.3855 0.5576 0.0928 0.115 Uiso 1 1 calc R U .
C6 C 0.49601(17) 0.65413(19) 0.13562(15) 0.121(2) Uani 1 1 d . . .
H6 H 0.5234 0.6792 0.1473 0.145 Uiso 1 1 calc R U .
C12 C 0.58215(17) 0.62327(18) 0.21441(15) 0.1027(19) Uani 1 1 d . U .
H12 H 0.6137 0.6466 0.2202 0.123 Uiso 1 1 calc R U .
C11 C 0.56110(15) 0.57935(16) 0.23409(11) 0.0634(16) Uani 1 1 d . U .
C4 C 0.44063(19) 0.57297(19) 0.12977(14) 0.109(2) Uani 1 1 d . U .
H4 H 0.4302 0.5412 0.1368 0.130 Uiso 1 1 calc R U .

loop_
_atom_site_aniso_label
_atom_site_aniso_U_11
_atom_site_aniso_U_22
_atom_site_aniso_U_33
_atom_site_aniso_U_23
_atom_site_aniso_U_13
_atom_site_aniso_U_12
In1 0.0443(4) 0.0416(4) 0.0160(3) 0.000 0.000 0.0228(3)
O1 0.056(2) 0.044(2) 0.074(2) 0.016(2) -0.0184(17) 0.016(2)
O4 0.034(3) 0.051(3) 0.109(4) 0.000 0.000 0.008(2)
O2 0.067(2) 0.035(2) 0.061(2) 0.0074(17) -0.0247(19) 0.020(2)
C2 0.057(2) 0.056(2) 0.058(2) 0.0057(17) -0.0060(17) 0.0264(17)
C1 0.032(2) 0.035(2) 0.032(2) -0.0052(17) 0.0036(16) 0.0183(17)
C9 0.047(2) 0.044(2) 0.040(2) 0.0023(16) -0.0027(16) 0.0184(16)
C10 0.039(2) 0.043(2) 0.040(2) 0.0031(16) -0.0085(16) 0.0199(16)
C14 0.028(2) 0.028(2) 0.029(3) 0.000 0.000 0.0140(19)
C5 0.058(2) 0.058(2) 0.058(2) 0.0056(17) -0.0089(17) 0.0290(17)
C13 0.066(4) 0.074(4) 0.119(5) 0.064(4) -0.052(4) -0.004(4)
C8 0.055(2) 0.052(2) 0.049(2) 0.0048(17) -0.0094(17) 0.0249(17)
O3 0.021(3) 0.021(3) 0.082(5) 0.000 0.000 0.0107(14)
C7 0.104(3) 0.098(3) 0.101(3) 0.0082(18) -0.0143(18) 0.0482(19)
C3 0.096(2) 0.093(2) 0.097(2) 0.0095(18) -0.0134(18) 0.0461(18)
C6 0.138(5) 0.067(5) 0.131(5) 0.017(4) -0.095(4) 0.031(4)
C12 0.097(3) 0.100(3) 0.102(3) 0.0179(18) -0.0377(18) 0.0428(18)
C11 0.065(2) 0.061(2) 0.063(2) 0.0127(17) -0.0071(17) 0.0306(17)
C4 0.109(3) 0.104(3) 0.108(3) 0.0111(18) -0.0119(18) 0.0503(19)

loop_
_atom_type_symbol
_atom_type_description
_atom_type_scat_dispersion_real
_atom_type_scat_dispersion_imag
_atom_type_scat_source
C C 0.0181 0.0091 'International Tables Vol C Tables 4.2.6.8 and 6.1.1.4'
H H 0.0000 0.0000 'International Tables Vol C Tables 4.2.6.8 and 6.1.1.4'
O O 0.0492 0.0322 'International Tables Vol C Tables 4.2.6.8 and 6.1.1.4'
In In 0.0822 5.0449 'International Tables Vol C Tables 4.2.6.8 and 6.1.1.4'

loop_
_geom_angle_atom_site_label_1
_geom_angle_atom_site_label_2
_geom_angle_atom_site_label_3
_geom_angle
_geom_angle_site_symmetry_1
_geom_angle_site_symmetry_3
O3 In1 O1 94.47(7) . 16
O3 In1 O1 94.47(7) . .
O1 In1 O1 89.58(14) 16 .
O3 In1 O4 179.97(9) . .
O1 In1 O4 85.55(9) 16 .
O1 In1 O4 85.55(9) . .
O3 In1 O2 94.56(7) . 3_665
O1 In1 O2 170.97(9) 16 3_665
O1 In1 O2 90.08(10) . 3_665
O4 In1 O2 85.42(9) . 3_665
O3 In1 O2 94.56(7) . 18_665
O1 In1 O2 90.08(10) 16 18_665
O1 In1 O2 170.97(9) . 18_665
O4 In1 O2 85.42(9) . 18_665
O2 In1 O2 88.85(13) 3_665 18_665
C1 O1 In1 131.8(3) . .
C1 O2 In1 130.3(3) . 14_565
C7 C2 C3 118.2(5) . .
C7 C2 C1 120.2(5) . .
C3 C2 C1 121.5(5) . .
O1 C1 O2 131.1(5) . .
O1 C1 C2 115.7(4) . .
O2 C1 C2 113.1(4) . .
C10 C9 C8 121.1(4) . .
C11 C10 C9 118.3(4) . .
C11 C10 C14 112.1(3) . .
C9 C10 C14 129.5(4) . .
C10 C14 C10 114.2(3) 9 4_665
C10 C14 C10 113.3(3) 9 10_665
C10 C14 C10 101.2(3) 4_665 10_665
C10 C14 C10 101.2(3) 9 .
C10 C14 C10 113.3(3) 4_665 .
C10 C14 C10 114.2(3) 10_665 .
C6 C5 C4 118.1(5) . .
C6 C5 C8 121.6(5) . .
C4 C5 C8 120.4(5) . .
C8 C13 C12 117.6(5) . .
C9 C8 C13 121.3(4) . .
C9 C8 C5 122.6(5) . .
C13 C8 C5 116.0(4) . .
In1 O3 In1 119.998(1) 3_665 14_565
In1 O3 In1 120.000(2) 3_665 .
In1 O3 In1 120.002(1) 14_565 .
C2 C7 C6 120.1(5) . .
C2 C3 C4 120.5(5) . .
C5 C6 C7 121.4(5) . .
C11 C12 C13 120.1(4) . .
C10 C11 C12 121.4(4) . .
C10 C11 C11 107.3(2) . 9
C12 C11 C11 131.3(3) . 9
C5 C4 C3 121.6(5) . .

loop_
_geom_bond_atom_site_label_1
_geom_bond_atom_site_label_2
_geom_bond_distance
_geom_bond_site_symmetry_2
In1 O3 2.0305(4) .
In1 O1 2.147(3) 16
In1 O1 2.147(3) .
In1 O4 2.148(3) .
In1 O2 2.163(2) 3_665
In1 O2 2.163(2) 18_665
O1 C1 1.236(4) .
O2 C1 1.274(4) .
O2 In1 2.163(2) 14_565
C2 C7 1.358(5) .
C2 C3 1.367(5) .
C2 C1 1.557(5) .
C9 C10 1.377(4) .
C9 C8 1.379(5) .
C10 C11 1.375(4) .
C10 C14 1.480(3) .
C14 C10 1.480(3) 9
C14 C10 1.480(3) 4_665
C14 C10 1.480(3) 10_665
C5 C6 1.339(5) .
C5 C4 1.357(5) .
C5 C8 1.544(5) .
C13 C8 1.380(5) .
C13 C12 1.409(5) .
O3 In1 2.0306(4) 3_665
O3 In1 2.0304(4) 14_565
C7 C6 1.403(5) .
C3 C4 1.375(5) .
C12 C11 1.386(5) .
C11 C11 1.469(7) 9

loop_
_platon_squeeze_void_nr
_platon_squeeze_void_average_x
_platon_squeeze_void_average_y
_platon_squeeze_void_average_z
_platon_squeeze_void_volume
_platon_squeeze_void_count_electrons
_platon_squeeze_void_content
1 -0.003 -0.005 -0.004 25038 6010 ' '
